data_4116169
loop_
_publ_author_name
'Seigi Suh'
'David M. Hoffman'

_publ_section_title
;
 General Synthesis of Homoleptic Indium Alkoxide Complexes and the
 Chemical Vapor Deposition of Indium Oxide Films
;
_journal_name_full 'Journal of the American Chemical Society'
_journal_page_first 9396
_journal_page_last 9404
_journal_paper_doi 10.1021/ja000845a
_journal_volume 122
_journal_year 2000
_chemical_formula_moiety 'C44 H73 N2 O3 In, 1/2 C7 H8'
_chemical_formula_sum 'C47.5 H77 In N2 O3'
_chemical_formula_weight 838.93
_chemical_name_systematic
;
 ?
;
_space_group_IT_number 15
_symmetry_cell_setting monoclinic
_symmetry_space_group_name_Hall '-C 2yc'
_symmetry_space_group_name_H-M 'C 1 2/c 1'
_atom_sites_solution_hydrogens geom
_atom_sites_solution_primary direct
_atom_sites_solution_secondary difmap
_audit_creation_method SHELXL-97
_cell_angle_alpha 90.00
_cell_angle_beta 102.8350(10)
_cell_angle_gamma 90.00
_cell_formula_units_Z 8
_cell_length_a 24.1308(13)
_cell_length_b 12.6401(7)
_cell_length_c 32.2968(18)
_cell_measurement_reflns_used 7739
_cell_measurement_temperature 223(2)
_cell_measurement_theta_max 23.28
_cell_measurement_theta_min 1.29
_cell_volume 9604.9(9)
_computing_cell_refinement 'Siemens SAINT software (Siemens, 1996)'
_computing_data_collection 'Siemens SMART software (Siemens, 1996)'
_computing_data_reduction 'Siemens SAINT software (Siemens, 1996)'
_computing_structure_refinement 'SHELXL-97 (Sheldrick, 1997)'
_computing_structure_solution 'SHELXS-97 (Sheldrick, 1990)'
_diffrn_ambient_temperature 223(2)
_diffrn_detector_area_resol_mean 1K
_diffrn_measured_fraction_theta_full 0.994
_diffrn_measured_fraction_theta_max 0.994
_diffrn_measurement_device_type 'Siemens SMART CCD'
_diffrn_measurement_method CCD
_diffrn_radiation_monochromator graphite
_diffrn_radiation_source 'fine-focus sealed tube'
_diffrn_radiation_type MoK\a
_diffrn_radiation_wavelength 0.71073
_diffrn_reflns_av_R_equivalents 0.0249
_diffrn_reflns_av_sigmaI/netI 0.0228
_diffrn_reflns_limit_h_max 26
_diffrn_reflns_limit_h_min -26
_diffrn_reflns_limit_k_max 14
_diffrn_reflns_limit_k_min 0
_diffrn_reflns_limit_l_max 35
_diffrn_reflns_limit_l_min 0
_diffrn_reflns_number 21257
_diffrn_reflns_theta_full 23.28
_diffrn_reflns_theta_max 23.28
_diffrn_reflns_theta_min 1.29
_diffrn_standards_decay_% 0.0
_exptl_absorpt_coefficient_mu 0.530
_exptl_absorpt_correction_T_max 0.8261
_exptl_absorpt_correction_T_min 0.7118
_exptl_absorpt_correction_type empirical
_exptl_crystal_colour colorless
_exptl_crystal_density_diffrn 1.160
_exptl_crystal_description parallelepiped
_exptl_crystal_F_000 3592
_exptl_crystal_size_max 0.35
_exptl_crystal_size_mid 0.30
_exptl_crystal_size_min 0.25
_refine_diff_density_max 0.231
_refine_diff_density_min -0.236
_refine_diff_density_rms 0.042
_refine_ls_extinction_coef 0.000118(15)
_refine_ls_extinction_expression Fc^*^=kFc[1+0.001xFc^2^\l^3^/sin(2\q)]^-1/4^
_refine_ls_extinction_method SHELXL
_refine_ls_goodness_of_fit_ref 1.147
_refine_ls_hydrogen_treatment mixed
_refine_ls_matrix_type full
_refine_ls_number_parameters 497
_refine_ls_number_reflns 6866
_refine_ls_number_restraints 0
_refine_ls_restrained_S_all 1.147
_refine_ls_R_factor_all 0.0289
_refine_ls_R_factor_gt 0.0212
_refine_ls_shift/su_max 0.016
_refine_ls_shift/su_mean 0.003
_refine_ls_structure_factor_coef Fsqd
_refine_ls_weighting_details 'calc w=1/[\s^2^(Fo^2^)+(0.0152P)^2^+11.4445P] where P=(Fo^2^+2Fc^2^)/3'
_refine_ls_weighting_scheme calc
_refine_ls_wR_factor_gt 0.0511
_refine_ls_wR_factor_ref 0.0567
_reflns_number_gt 5837
_reflns_number_total 7159
_reflns_threshold_expression >4sigma(I)
_cod_data_source_file ja000845a_4.cif
_cod_data_source_block k404_In(O-i-Pr2Ph)3(H2N-t-Bu)2
_cod_depositor_comments
;
The following automatic conversions were performed:

'_symmetry_cell_setting' tag value 'momoclinic' was replaced with
'monoclinic' value as specified in the replacement file
'/home/robertas/cod-tools/perl-scripts/inputs/replacement_values.lst'.

Automatic conversion script
Id: cif_fix_values 3143 2015-03-26 13:38:13Z robertas 
;
_cod_original_formula_sum 'C47.50 H77 In N2 O3'
_cod_database_code 4116169

loop_
_symmetry_equiv_pos_as_xyz
'x, y, z'
'-x, y, -z+1/2'
'x+1/2, y+1/2, z'
'-x+1/2, y+1/2, -z+1/2'
'-x, -y, -z'
'x, -y, z-1/2'
'-x+1/2, -y+1/2, -z'
'x+1/2, -y+1/2, z-1/2'

loop_
_atom_site_label
_atom_site_type_symbol
_atom_site_fract_x
_atom_site_fract_y
_atom_site_fract_z
_atom_site_U_iso_or_equiv
_atom_site_adp_type
_atom_site_occupancy
_atom_site_symmetry_multiplicity
_atom_site_calc_flag
_atom_site_refinement_flags
In In 0.297472(6) 0.430703(12) 0.379694(4) 0.02468(6) Uani 1 1 d .
O1 O 0.35644(6) 0.33591(12) 0.35937(5) 0.0353(4) Uani 1 1 d .
O2 O 0.24221(6) 0.35597(12) 0.41027(4) 0.0308(4) Uani 1 1 d .
O3 O 0.29562(6) 0.58972(11) 0.36511(5) 0.0320(4) Uani 1 1 d .
N1 N 0.35984(8) 0.46308(16) 0.44381(6) 0.0304(4) Uani 1 1 d .
H1A H 0.3711(10) 0.525(2) 0.4391(7) 0.036 Uiso 1 1 d .
H1B H 0.3874(10) 0.4236(19) 0.4423(7) 0.036 Uiso 1 1 d .
N2 N 0.24182(9) 0.38190(18) 0.31474(6) 0.0356(5) Uani 1 1 d .
H2A H 0.2262(11) 0.328(2) 0.3214(8) 0.043 Uiso 1 1 d .
H2B H 0.2673(11) 0.358(2) 0.3032(8) 0.043 Uiso 1 1 d .
C1 C 0.41205(9) 0.34656(19) 0.35861(7) 0.0347(5) Uani 1 1 d .
C2 C 0.42718(10) 0.3963(2) 0.32349(8) 0.0433(6) Uani 1 1 d .
C3 C 0.48465(11) 0.4075(2) 0.32360(9) 0.0565(8) Uani 1 1 d .
H3 H 0.4953 0.4422 0.3008 0.068 Uiso 1 1 calc R
C4 C 0.52627(11) 0.3685(2) 0.35648(10) 0.0586(8) Uani 1 1 d .
H4 H 0.5648 0.3783 0.3563 0.070 Uiso 1 1 calc R
C5 C 0.51124(10) 0.3157(2) 0.38932(9) 0.0510(7) Uani 1 1 d .
H5 H 0.5399 0.2881 0.4113 0.061 Uiso 1 1 calc R
C6 C 0.45432(10) 0.3016(2) 0.39103(8) 0.0400(6) Uani 1 1 d .
C7 C 0.38069(12) 0.4285(3) 0.28600(8) 0.0567(8) Uani 1 1 d .
H7 H 0.3507 0.4642 0.2974 0.068 Uiso 1 1 calc R
C8 C 0.39940(15) 0.5056(4) 0.25480(11) 0.0968(13) Uani 1 1 d .
H8A H 0.4158 0.5684 0.2700 0.145 Uiso 1 1 calc R
H8B H 0.3667 0.5254 0.2328 0.145 Uiso 1 1 calc R
H8C H 0.4275 0.4716 0.2420 0.145 Uiso 1 1 calc R
C9 C 0.35420(13) 0.3291(3) 0.26221(10) 0.0813(11) Uani 1 1 d .
H9A H 0.3418 0.2816 0.2819 0.122 Uiso 1 1 calc R
H9B H 0.3822 0.2937 0.2497 0.122 Uiso 1 1 calc R
H9C H 0.3219 0.3492 0.2399 0.122 Uiso 1 1 calc R
C10 C 0.43854(11) 0.2313(2) 0.42448(9) 0.0514(7) Uani 1 1 d .
H10 H 0.4003 0.2529 0.4277 0.062 Uiso 1 1 calc R
C11 C 0.43409(15) 0.1169(2) 0.40813(14) 0.0881(12) Uani 1 1 d .
H11A H 0.4236 0.0709 0.4292 0.132 Uiso 1 1 calc R
H11B H 0.4705 0.0948 0.4030 0.132 Uiso 1 1 calc R
H11C H 0.4054 0.1128 0.3819 0.132 Uiso 1 1 calc R
C12 C 0.47868(13) 0.2399(3) 0.46799(10) 0.0897(12) Uani 1 1 d .
H12A H 0.4801 0.3127 0.4776 0.135 Uiso 1 1 calc R
H12B H 0.5164 0.2173 0.4661 0.135 Uiso 1 1 calc R
H12C H 0.4651 0.1951 0.4880 0.135 Uiso 1 1 calc R
C13 C 0.19674(9) 0.29426(18) 0.39362(6) 0.0296(5) Uani 1 1 d .
C14 C 0.20372(10) 0.19307(19) 0.37729(7) 0.0347(5) Uani 1 1 d .
C15 C 0.15542(11) 0.1327(2) 0.36099(9) 0.0508(7) Uani 1 1 d .
H15 H 0.1596 0.0653 0.3497 0.061 Uiso 1 1 calc R
C16 C 0.10216(11) 0.1695(2) 0.36115(10) 0.0604(8) Uani 1 1 d .
H16 H 0.0701 0.1278 0.3498 0.072 Uiso 1 1 calc R
C17 C 0.09552(11) 0.2673(2) 0.37787(9) 0.0510(7) Uani 1 1 d .
H17 H 0.0587 0.2914 0.3780 0.061 Uiso 1 1 calc R
C18 C 0.14162(9) 0.33135(19) 0.39451(7) 0.0358(6) Uani 1 1 d .
C19 C 0.26289(10) 0.14754(19) 0.38076(7) 0.0387(6) Uani 1 1 d .
H19 H 0.2890 0.2076 0.3801 0.046 Uiso 1 1 calc R
C20 C 0.28208(14) 0.0935(3) 0.42321(10) 0.0697(9) Uani 1 1 d .
H20A H 0.2790 0.1424 0.4457 0.104 Uiso 1 1 calc R
H20B H 0.3213 0.0711 0.4267 0.104 Uiso 1 1 calc R
H20C H 0.2583 0.0323 0.4244 0.104 Uiso 1 1 calc R
C21 C 0.26732(15) 0.0736(3) 0.34436(11) 0.0887(12) Uani 1 1 d .
H21A H 0.2549 0.1104 0.3176 0.133 Uiso 1 1 calc R
H21B H 0.2434 0.0121 0.3449 0.133 Uiso 1 1 calc R
H21C H 0.3065 0.0512 0.3475 0.133 Uiso 1 1 calc R
C22 C 0.13507(10) 0.4371(2) 0.41486(8) 0.0422(6) Uani 1 1 d .
H22 H 0.1654 0.4840 0.4092 0.051 Uiso 1 1 calc R
C23 C 0.14511(15) 0.4239(2) 0.46290(9) 0.0647(8) Uani 1 1 d .
H23A H 0.1815 0.3897 0.4735 0.097 Uiso 1 1 calc R
H23B H 0.1151 0.3807 0.4697 0.097 Uiso 1 1 calc R
H23C H 0.1451 0.4928 0.4761 0.097 Uiso 1 1 calc R
C24 C 0.07844(12) 0.4918(3) 0.39680(12) 0.0756(10) Uani 1 1 d .
H24A H 0.0733 0.4992 0.3663 0.113 Uiso 1 1 calc R
H24B H 0.0783 0.5612 0.4096 0.113 Uiso 1 1 calc R
H24C H 0.0477 0.4496 0.4030 0.113 Uiso 1 1 calc R
C25 C 0.31585(9) 0.66936(17) 0.39269(7) 0.0305(5) Uani 1 1 d .
C26 C 0.27739(10) 0.72868(17) 0.41042(7) 0.0342(5) Uani 1 1 d .
C27 C 0.29882(11) 0.80766(19) 0.43949(8) 0.0474(7) Uani 1 1 d .
H27 H 0.2736 0.8466 0.4520 0.057 Uiso 1 1 calc R
C28 C 0.35614(12) 0.8304(2) 0.45044(9) 0.0570(8) Uani 1 1 d .
H28 H 0.3698 0.8835 0.4705 0.068 Uiso 1 1 calc R
C29 C 0.39302(11) 0.7751(2) 0.43186(9) 0.0493(7) Uani 1 1 d .
H29 H 0.4319 0.7920 0.4390 0.059 Uiso 1 1 calc R
C30 C 0.37426(10) 0.69443(18) 0.40270(7) 0.0356(5) Uani 1 1 d .
C31 C 0.21455(10) 0.7058(2) 0.39711(8) 0.0418(6) Uani 1 1 d .
H31 H 0.2103 0.6283 0.3933 0.050 Uiso 1 1 calc R
C32 C 0.18954(12) 0.7569(2) 0.35376(9) 0.0636(8) Uani 1 1 d .
H32A H 0.2115 0.7352 0.3335 0.095 Uiso 1 1 calc R
H32B H 0.1910 0.8333 0.3566 0.095 Uiso 1 1 calc R
H32C H 0.1504 0.7345 0.3439 0.095 Uiso 1 1 calc R
C33 C 0.18047(12) 0.7384(3) 0.42967(10) 0.0682(9) Uani 1 1 d .
H33A H 0.1967 0.7054 0.4568 0.102 Uiso 1 1 calc R
H33B H 0.1413 0.7158 0.4200 0.102 Uiso 1 1 calc R
H33C H 0.1818 0.8147 0.4329 0.102 Uiso 1 1 calc R
C34 C 0.41546(10) 0.6391(2) 0.38074(8) 0.0420(6) Uani 1 1 d .
H34 H 0.3974 0.5724 0.3685 0.050 Uiso 1 1 calc R
C35 C 0.47216(10) 0.6107(2) 0.41045(9) 0.0514(7) Uani 1 1 d .
H35A H 0.4653 0.5668 0.4334 0.077 Uiso 1 1 calc R
H35B H 0.4915 0.6749 0.4221 0.077 Uiso 1 1 calc R
H35C H 0.4956 0.5724 0.3947 0.077 Uiso 1 1 calc R
C36 C 0.42566(14) 0.7073(3) 0.34416(10) 0.0813(11) Uani 1 1 d .
H36A H 0.3895 0.7244 0.3254 0.122 Uiso 1 1 calc R
H36B H 0.4491 0.6688 0.3285 0.122 Uiso 1 1 calc R
H36C H 0.4448 0.7721 0.3554 0.122 Uiso 1 1 calc R
C37 C 0.34870(10) 0.46149(18) 0.48798(7) 0.0359(6) Uani 1 1 d .
C38 C 0.40017(13) 0.5092(3) 0.51858(9) 0.0631(8) Uani 1 1 d .
H38A H 0.4334 0.4660 0.5188 0.095 Uiso 1 1 calc R
H38B H 0.3930 0.5117 0.5470 0.095 Uiso 1 1 calc R
H38C H 0.4068 0.5803 0.5094 0.095 Uiso 1 1 calc R
C39 C 0.29641(11) 0.5280(2) 0.48736(8) 0.0450(6) Uani 1 1 d .
H39A H 0.3036 0.6003 0.4801 0.068 Uiso 1 1 calc R
H39B H 0.2875 0.5264 0.5152 0.068 Uiso 1 1 calc R
H39C H 0.2646 0.4998 0.4664 0.068 Uiso 1 1 calc R
C40 C 0.33941(12) 0.3476(2) 0.49966(8) 0.0503(7) Uani 1 1 d .
H40A H 0.3736 0.3069 0.5000 0.075 Uiso 1 1 calc R
H40B H 0.3080 0.3178 0.4789 0.075 Uiso 1 1 calc R
H40C H 0.3307 0.3454 0.5276 0.075 Uiso 1 1 calc R
C41 C 0.19927(10) 0.4445(2) 0.28304(7) 0.0448(6) Uani 1 1 d .
C42 C 0.23006(12) 0.5365(2) 0.26775(8) 0.0576(8) Uani 1 1 d .
H42A H 0.2466 0.5814 0.2917 0.086 Uiso 1 1 calc R
H42B H 0.2033 0.5772 0.2469 0.086 Uiso 1 1 calc R
H42C H 0.2599 0.5095 0.2549 0.086 Uiso 1 1 calc R
C43 C 0.15431(11) 0.4842(2) 0.30549(8) 0.0542(7) Uani 1 1 d .
H43A H 0.1718 0.5302 0.3288 0.081 Uiso 1 1 calc R
H43B H 0.1368 0.4245 0.3165 0.081 Uiso 1 1 calc R
H43C H 0.1255 0.5232 0.2856 0.081 Uiso 1 1 calc R
C44 C 0.17266(13) 0.3720(3) 0.24622(9) 0.0720(10) Uani 1 1 d .
H44A H 0.1530 0.3143 0.2567 0.108 Uiso 1 1 calc R
H44B H 0.2022 0.3436 0.2334 0.108 Uiso 1 1 calc R
H44C H 0.1458 0.4119 0.2252 0.108 Uiso 1 1 calc R
C45 C 0.0000 0.4449(4) 0.2500 0.0670(12) Uani 1 2 d S
C46 C -0.01402(13) 0.5006(4) 0.28294(11) 0.0798(11) Uani 1 1 d .
H46 H -0.0238 0.4637 0.3055 0.096 Uiso 1 1 calc R
C47 C -0.01386(16) 0.6086(4) 0.28317(13) 0.0887(11) Uani 1 1 d .
H47 H -0.0231 0.6460 0.3058 0.106 Uiso 1 1 calc R
C48 C 0.0000 0.6615(5) 0.2500 0.0912(16) Uani 1 2 d S
H48 H 0.0000 0.7358 0.2500 0.109 Uiso 1 2 calc SR
C49 C 0.0000 0.3261(6) 0.2500 0.109(2) Uani 1 2 d S
H49A H 0.0029 0.2965 0.2784 0.131 Uiso 0.50 1 d P
H49B H 0.0322 0.2965 0.2400 0.131 Uiso 0.50 1 d P
H49C H -0.0344 0.2964 0.2319 0.131 Uiso 0.50 1 d P

loop_
_atom_site_aniso_label
_atom_site_aniso_U_11
_atom_site_aniso_U_22
_atom_site_aniso_U_33
_atom_site_aniso_U_23
_atom_site_aniso_U_13
_atom_site_aniso_U_12
In 0.02030(9) 0.02966(10) 0.02403(9) -0.00139(7) 0.00482(6) -0.00043(7)
O1 0.0233(8) 0.0408(9) 0.0434(9) -0.0094(7) 0.0108(7) 0.0010(7)
O2 0.0274(8) 0.0385(9) 0.0275(8) -0.0061(7) 0.0080(6) -0.0088(7)
O3 0.0332(8) 0.0305(9) 0.0297(8) 0.0015(7) 0.0014(7) 0.0023(7)
N1 0.0295(11) 0.0291(11) 0.0307(11) 0.0020(9) 0.0029(8) -0.0002(9)
N2 0.0310(11) 0.0474(13) 0.0282(11) -0.0011(9) 0.0059(9) -0.0035(10)
C1 0.0265(12) 0.0392(14) 0.0411(14) -0.0131(11) 0.0129(10) -0.0003(10)
C2 0.0339(13) 0.0567(17) 0.0426(15) -0.0106(12) 0.0156(11) 0.0019(12)
C3 0.0434(16) 0.076(2) 0.0584(18) -0.0028(15) 0.0284(14) 0.0002(15)
C4 0.0279(14) 0.076(2) 0.077(2) -0.0072(17) 0.0226(15) 0.0017(14)
C5 0.0270(13) 0.0579(18) 0.0663(19) -0.0070(14) 0.0066(13) 0.0076(12)
C6 0.0304(13) 0.0418(15) 0.0486(15) -0.0101(12) 0.0104(11) 0.0062(11)
C7 0.0450(15) 0.091(2) 0.0371(15) 0.0001(15) 0.0162(12) 0.0054(16)
C8 0.077(2) 0.163(4) 0.054(2) 0.036(2) 0.0222(18) 0.004(3)
C9 0.0575(19) 0.131(3) 0.0531(19) -0.040(2) 0.0079(15) 0.008(2)
C10 0.0348(14) 0.0542(18) 0.0665(18) 0.0103(14) 0.0141(13) 0.0122(13)
C11 0.072(2) 0.0469(19) 0.157(4) 0.012(2) 0.049(2) 0.0139(17)
C12 0.0536(19) 0.142(4) 0.070(2) 0.038(2) 0.0040(17) 0.014(2)
C13 0.0295(12) 0.0366(13) 0.0236(11) 0.0000(10) 0.0077(9) -0.0084(10)
C14 0.0380(13) 0.0389(14) 0.0302(12) -0.0033(10) 0.0140(10) -0.0090(11)
C15 0.0524(17) 0.0475(17) 0.0548(17) -0.0178(13) 0.0171(13) -0.0197(14)
C16 0.0374(16) 0.071(2) 0.073(2) -0.0182(17) 0.0119(14) -0.0271(15)
C17 0.0290(14) 0.0619(19) 0.0625(18) -0.0032(15) 0.0111(12) -0.0078(13)
C18 0.0286(13) 0.0454(15) 0.0346(13) 0.0031(11) 0.0100(10) -0.0049(11)
C19 0.0444(14) 0.0373(14) 0.0386(14) -0.0074(11) 0.0179(11) -0.0059(11)
C20 0.072(2) 0.070(2) 0.073(2) 0.0289(17) 0.0306(17) 0.0275(17)
C21 0.068(2) 0.114(3) 0.091(3) -0.058(2) 0.032(2) 0.000(2)
C22 0.0341(13) 0.0438(15) 0.0519(15) 0.0061(12) 0.0168(11) 0.0030(12)
C23 0.096(2) 0.0525(18) 0.0547(18) -0.0058(15) 0.0369(17) 0.0004(17)
C24 0.0474(18) 0.067(2) 0.113(3) 0.002(2) 0.0180(18) 0.0182(16)
C25 0.0360(13) 0.0247(12) 0.0292(12) 0.0088(10) 0.0035(10) 0.0029(10)
C26 0.0387(13) 0.0251(12) 0.0389(13) 0.0071(10) 0.0090(11) 0.0046(10)
C27 0.0549(17) 0.0317(14) 0.0572(17) -0.0067(12) 0.0161(13) 0.0080(12)
C28 0.0633(19) 0.0370(15) 0.0666(19) -0.0181(14) 0.0054(15) -0.0039(14)
C29 0.0419(15) 0.0424(16) 0.0601(17) -0.0060(13) 0.0035(13) -0.0082(13)
C30 0.0353(13) 0.0304(13) 0.0397(13) 0.0062(11) 0.0053(10) -0.0003(10)
C31 0.0377(14) 0.0386(14) 0.0504(15) 0.0010(12) 0.0127(12) 0.0080(11)
C32 0.0506(17) 0.064(2) 0.069(2) 0.0139(16) -0.0014(15) 0.0170(15)
C33 0.0487(17) 0.079(2) 0.082(2) -0.0156(18) 0.0263(16) 0.0067(16)
C34 0.0318(13) 0.0503(16) 0.0440(15) 0.0022(12) 0.0087(11) -0.0006(11)
C35 0.0342(14) 0.0621(18) 0.0584(17) 0.0060(14) 0.0112(13) 0.0010(13)
C36 0.067(2) 0.121(3) 0.062(2) 0.037(2) 0.0277(17) 0.021(2)
C37 0.0439(14) 0.0369(14) 0.0242(12) 0.0012(10) 0.0015(10) 0.0007(11)
C38 0.0635(19) 0.078(2) 0.0380(16) -0.0067(15) -0.0096(14) -0.0097(16)
C39 0.0614(17) 0.0432(15) 0.0321(14) -0.0026(11) 0.0140(12) 0.0034(13)
C40 0.0692(19) 0.0443(16) 0.0392(15) 0.0124(12) 0.0156(13) 0.0070(14)
C41 0.0347(13) 0.0705(19) 0.0256(12) 0.0000(12) -0.0010(10) 0.0013(13)
C42 0.0550(17) 0.080(2) 0.0356(15) 0.0192(14) 0.0054(13) 0.0075(15)
C43 0.0365(14) 0.080(2) 0.0434(16) 0.0069(14) 0.0030(12) 0.0104(14)
C44 0.0591(19) 0.106(3) 0.0400(16) -0.0133(17) -0.0130(14) 0.0007(18)
C45 0.039(2) 0.081(4) 0.071(3) 0.000 -0.010(2) 0.000
C46 0.0500(19) 0.121(3) 0.063(2) 0.004(2) 0.0012(16) -0.008(2)
C47 0.072(2) 0.110(3) 0.083(3) -0.014(2) 0.013(2) -0.004(2)
C48 0.080(4) 0.098(4) 0.098(4) 0.000 0.024(3) 0.000
C49 0.083(4) 0.118(5) 0.120(5) 0.000 0.011(4) 0.000

loop_
_atom_type_symbol
_atom_type_description
_atom_type_scat_dispersion_real
_atom_type_scat_dispersion_imag
_atom_type_scat_source
C C 0.0033 0.0016 'International Tables Vol C Tables 4.2.6.8 and 6.1.1.4'
H H 0.0000 0.0000 'International Tables Vol C Tables 4.2.6.8 and 6.1.1.4'
N N 0.0061 0.0033 'International Tables Vol C Tables 4.2.6.8 and 6.1.1.4'
O O 0.0106 0.0060 'International Tables Vol C Tables 4.2.6.8 and 6.1.1.4'
In In -0.7276 1.3100 'International Tables Vol C Tables 4.2.6.8 and 6.1.1.4'

loop_
_geom_angle_atom_site_label_1
_geom_angle_atom_site_label_2
_geom_angle_atom_site_label_3
_geom_angle
_geom_angle_site_symmetry_1
_geom_angle_site_symmetry_3
O2 In O3 125.00(6) . .
O2 In O1 116.74(6) . .
O3 In O1 118.17(6) . .
O2 In N2 90.30(7) . .
O3 In N2 94.25(7) . .
O1 In N2 81.94(7) . .
O2 In N1 90.79(6) . .
O3 In N1 90.50(7) . .
O1 In N1 91.71(7) . .
N2 In N1 173.34(8) . .
C1 O1 In 134.44(14) . .
C13 O2 In 128.87(12) . .
C25 O3 In 125.81(12) . .
C37 N1 In 128.88(14) . .
C41 N2 In 130.50(16) . .
O1 C1 C6 120.2(2) . .
O1 C1 C2 119.5(2) . .
C6 C1 C2 120.2(2) . .
C3 C2 C1 118.5(2) . .
C3 C2 C7 122.4(2) . .
C1 C2 C7 119.0(2) . .
C4 C3 C2 121.3(3) . .
C5 C4 C3 119.8(2) . .
C4 C5 C6 121.6(3) . .
C5 C6 C1 118.3(2) . .
C5 C6 C10 120.6(2) . .
C1 C6 C10 120.8(2) . .
C2 C7 C9 109.4(3) . .
C2 C7 C8 114.9(2) . .
C9 C7 C8 109.9(3) . .
C6 C10 C12 114.1(2) . .
C6 C10 C11 108.5(2) . .
C12 C10 C11 111.5(3) . .
O2 C13 C14 121.17(19) . .
O2 C13 C18 118.8(2) . .
C14 C13 C18 119.9(2) . .
C15 C14 C13 118.6(2) . .
C15 C14 C19 120.9(2) . .
C13 C14 C19 120.3(2) . .
C16 C15 C14 121.3(3) . .
C15 C16 C17 120.0(2) . .
C16 C17 C18 121.7(2) . .
C17 C18 C13 118.4(2) . .
C17 C18 C22 122.2(2) . .
C13 C18 C22 119.4(2) . .
C20 C19 C14 109.4(2) . .
C20 C19 C21 111.3(3) . .
C14 C19 C21 113.6(2) . .
C18 C22 C23 109.7(2) . .
C18 C22 C24 113.9(2) . .
C23 C22 C24 111.4(2) . .
O3 C25 C30 120.8(2) . .
O3 C25 C26 119.1(2) . .
C30 C25 C26 120.1(2) . .
C27 C26 C25 118.5(2) . .
C27 C26 C31 122.0(2) . .
C25 C26 C31 119.5(2) . .
C28 C27 C26 121.6(2) . .
C29 C28 C27 119.5(2) . .
C28 C29 C30 121.6(2) . .
C29 C30 C25 118.5(2) . .
C29 C30 C34 120.4(2) . .
C25 C30 C34 121.0(2) . .
C26 C31 C33 114.4(2) . .
C26 C31 C32 110.2(2) . .
C33 C31 C32 110.5(2) . .
C30 C34 C36 109.7(2) . .
C30 C34 C35 113.8(2) . .
C36 C34 C35 110.0(2) . .
N1 C37 C39 107.65(18) . .
N1 C37 C40 108.35(19) . .
C39 C37 C40 111.2(2) . .
N1 C37 C38 108.4(2) . .
C39 C37 C38 110.2(2) . .
C40 C37 C38 110.9(2) . .
N2 C41 C43 107.52(19) . .
N2 C41 C42 108.3(2) . .
C43 C41 C42 110.8(2) . .
N2 C41 C44 108.7(2) . .
C43 C41 C44 110.4(2) . .
C42 C41 C44 111.0(2) . .
C46 C45 C46 118.6(5) . 2
C46 C45 C49 120.7(3) . .
C46 C45 C49 120.7(3) 2 .
C47 C46 C45 120.9(4) . .
C46 C47 C48 119.1(4) . .
C47 C48 C47 121.4(6) . 2

loop_
_geom_bond_atom_site_label_1
_geom_bond_atom_site_label_2
_geom_bond_distance
_geom_bond_site_symmetry_2
In O2 2.0569(14) .
In O3 2.0627(15) .
In O1 2.0751(14) .
In N2 2.3093(19) .
In N1 2.3098(18) .
O1 C1 1.354(3) .
O2 C13 1.356(2) .
O3 C25 1.361(3) .
N1 C37 1.509(3) .
N2 C41 1.504(3) .
C1 C6 1.409(3) .
C1 C2 1.414(3) .
C2 C3 1.393(3) .
C2 C7 1.512(4) .
C3 C4 1.380(4) .
C4 C5 1.369(4) .
C5 C6 1.398(3) .
C6 C10 1.512(4) .
C7 C9 1.537(4) .
C7 C8 1.540(4) .
C10 C12 1.523(4) .
C10 C11 1.534(4) .
C13 C14 1.408(3) .
C13 C18 1.417(3) .
C14 C15 1.395(3) .
C14 C19 1.520(3) .
C15 C16 1.368(4) .
C16 C17 1.373(4) .
C17 C18 1.384(3) .
C18 C22 1.513(3) .
C19 C20 1.510(4) .
C19 C21 1.524(4) .
C22 C23 1.526(4) .
C22 C24 1.527(4) .
C25 C30 1.410(3) .
C25 C26 1.410(3) .
C26 C27 1.389(3) .
C26 C31 1.509(3) .
C27 C28 1.380(4) .
C28 C29 1.370(4) .
C29 C30 1.394(3) .
C30 C34 1.514(3) .
C31 C33 1.529(3) .
C31 C32 1.538(4) .
C34 C36 1.526(4) .
C34 C35 1.529(3) .
C37 C39 1.512(3) .
C37 C40 1.517(3) .
C37 C38 1.529(3) .
C41 C43 1.518(3) .
C41 C42 1.521(4) .
C41 C44 1.525(4) .
C45 C46 1.379(4) .
C45 C46 1.379(4) 2
C45 C49 1.501(8) .
C46 C47 1.365(5) .
C47 C48 1.366(5) .
C48 C47 1.366(5) 2

loop_
_geom_torsion_atom_site_label_1
_geom_torsion_atom_site_label_2
_geom_torsion_atom_site_label_3
_geom_torsion_atom_site_label_4
_geom_torsion
_geom_torsion_site_symmetry_1
_geom_torsion_site_symmetry_4
O2 In O1 C1 -140.2(2) . .
O3 In O1 C1 43.0(2) . .
N2 In O1 C1 133.5(2) . .
N1 In O1 C1 -48.5(2) . .
O3 In O2 C13 102.26(17) . .
O1 In O2 C13 -74.26(18) . .
N2 In O2 C13 6.85(18) . .
N1 In O2 C13 -166.57(18) . .
O2 In O3 C25 78.41(17) . .
O1 In O3 C25 -105.11(16) . .
N2 In O3 C25 171.77(16) . .
N1 In O3 C25 -12.90(17) . .
O2 In N1 C37 -18.30(19) . .
O3 In N1 C37 106.71(19) . .
O1 In N1 C37 -135.08(19) . .
N2 In N1 C37 -117.7(6) . .
O2 In N2 C41 101.2(2) . .
O3 In N2 C41 -24.0(2) . .
O1 In N2 C41 -141.8(2) . .
N1 In N2 C41 -159.4(5) . .
In O1 C1 C6 97.4(3) . .
In O1 C1 C2 -87.2(3) . .
O1 C1 C2 C3 179.3(2) . .
C6 C1 C2 C3 -5.3(4) . .
O1 C1 C2 C7 -4.8(3) . .
C6 C1 C2 C7 170.5(2) . .
C1 C2 C3 C4 1.8(4) . .
C7 C2 C3 C4 -173.9(3) . .
C2 C3 C4 C5 1.5(5) . .
C3 C4 C5 C6 -1.3(4) . .
C4 C5 C6 C1 -2.1(4) . .
C4 C5 C6 C10 172.1(3) . .
O1 C1 C6 C5 -179.2(2) . .
C2 C1 C6 C5 5.5(3) . .
O1 C1 C6 C10 6.6(3) . .
C2 C1 C6 C10 -168.8(2) . .
C3 C2 C7 C9 105.3(3) . .
C1 C2 C7 C9 -70.5(3) . .
C3 C2 C7 C8 -18.9(4) . .
C1 C2 C7 C8 165.4(3) . .
C5 C6 C10 C12 39.2(4) . .
C1 C6 C10 C12 -146.7(3) . .
C5 C6 C10 C11 -85.7(3) . .
C1 C6 C10 C11 88.4(3) . .
In O2 C13 C14 69.6(3) . .
In O2 C13 C18 -113.04(19) . .
O2 C13 C14 C15 179.3(2) . .
C18 C13 C14 C15 2.0(3) . .
O2 C13 C14 C19 4.3(3) . .
C18 C13 C14 C19 -173.0(2) . .
C13 C14 C15 C16 -0.8(4) . .
C19 C14 C15 C16 174.2(2) . .
C14 C15 C16 C17 -0.5(5) . .
C15 C16 C17 C18 0.6(5) . .
C16 C17 C18 C13 0.7(4) . .
C16 C17 C18 C22 -177.1(3) . .
O2 C13 C18 C17 -179.3(2) . .
C14 C13 C18 C17 -1.9(3) . .
O2 C13 C18 C22 -1.5(3) . .
C14 C13 C18 C22 175.9(2) . .
C15 C14 C19 C20 -89.1(3) . .
C13 C14 C19 C20 85.9(3) . .
C15 C14 C19 C21 36.0(3) . .
C13 C14 C19 C21 -149.1(3) . .
C17 C18 C22 C23 96.0(3) . .
C13 C18 C22 C23 -81.7(3) . .
C17 C18 C22 C24 -29.5(3) . .
C13 C18 C22 C24 152.7(2) . .
In O3 C25 C30 81.6(2) . .
In O3 C25 C26 -100.1(2) . .
O3 C25 C26 C27 178.1(2) . .
C30 C25 C26 C27 -3.5(3) . .
O3 C25 C26 C31 -2.6(3) . .
C30 C25 C26 C31 175.8(2) . .
C25 C26 C27 C28 1.5(4) . .
C31 C26 C27 C28 -177.8(2) . .
C26 C27 C28 C29 0.9(4) . .
C27 C28 C29 C30 -1.4(4) . .
C28 C29 C30 C25 -0.6(4) . .
C28 C29 C30 C34 176.4(2) . .
O3 C25 C30 C29 -178.6(2) . .
C26 C25 C30 C29 3.1(3) . .
O3 C25 C30 C34 4.5(3) . .
C26 C25 C30 C34 -173.9(2) . .
C27 C26 C31 C33 -24.9(3) . .
C25 C26 C31 C33 155.8(2) . .
C27 C26 C31 C32 100.3(3) . .
C25 C26 C31 C32 -79.0(3) . .
C29 C30 C34 C36 -79.7(3) . .
C25 C30 C34 C36 97.2(3) . .
C29 C30 C34 C35 44.0(3) . .
C25 C30 C34 C35 -139.1(2) . .
In N1 C37 C39 -49.8(3) . .
In N1 C37 C40 70.6(2) . .
In N1 C37 C38 -168.92(18) . .
In N2 C41 C43 -58.0(3) . .
In N2 C41 C42 61.8(3) . .
In N2 C41 C44 -177.54(18) . .
C46 C45 C46 C47 -0.3(2) 2 .
C49 C45 C46 C47 179.7(2) . .
C45 C46 C47 C48 0.5(5) . .
C46 C47 C48 C47 -0.3(2) . 2
